data_4312111
loop_
_publ_author_name
'Sarah H. Oakley'
'Martyn P. Coles'
'Peter B. Hitchcock'

_publ_section_title
;
 Multiple Coordination Geometries Supported by Methylene-Linked Guanidines
;
_journal_name_full 'Inorganic Chemistry'
_journal_page_first 7564
_journal_page_last 7566
_journal_paper_doi 10.1021/ic0495416
_journal_volume 43
_journal_year 2004
_chemical_absolute_configuration ad
_chemical_compound_source 'synthesis as described'
_chemical_formula_moiety 'C15 H26 Cl2 Fe1 N6'
_chemical_formula_sum 'C15 H26 Cl2 Fe N6'
_chemical_formula_weight 417.17
_chemical_name_systematic
;
 ?
;
_space_group_IT_number 4
_symmetry_cell_setting monoclinic
_symmetry_Int_Tables_number 4
_symmetry_space_group_name_Hall 'P 2yb'
_symmetry_space_group_name_H-M 'P 1 21 1'
_atom_sites_solution_hydrogens geom
_atom_sites_solution_primary direct
_atom_sites_solution_secondary difmap
_audit_conform_dict_location ftp://ftp.iucr.org/pub/cif_core.dic
_audit_conform_dict_name cif_core.dic
_audit_conform_dict_version 2.2
_audit_creation_date 2003-12-04T13:37:03-00:00
_audit_creation_method 'WinGX routine CIF_UPDATE'
_cell_angle_alpha 90
_cell_angle_beta 108.886(2)
_cell_angle_gamma 90
_cell_formula_units_Z 2
_cell_length_a 9.4021(3)
_cell_length_b 8.2761(3)
_cell_length_c 12.2393(4)
_cell_measurement_reflns_used 6100
_cell_measurement_temperature 173(2)
_cell_measurement_theta_max 27.485
_cell_measurement_theta_min 3.705
_cell_measurement_wavelength 0.71073
_cell_volume 901.10(5)
_computing_cell_refinement 'HKL Scalepack (Otwinowski & Minor 1997)'
_computing_data_collection 'Collect (Nonius BV, 1997-2000)'
_computing_data_reduction 'HKL Denzo and Scalepack (Otwinowski & Minor 1997)'
_computing_molecular_graphics 'Ortep-3 for Windows (Farrugia, 1997)'
_computing_publication_material 'WinGX publication routines (Farrugia, 1999)'
_computing_structure_refinement 'SHELXL-97 (Sheldrick, 1997)'
_computing_structure_solution 'SHELXS-97 (Sheldrick, 1997)'
_diffrn_ambient_temperature 173(2)
_diffrn_detector 'CCD plate'
_diffrn_measured_fraction_theta_full 0.98
_diffrn_measured_fraction_theta_max 0.98
_diffrn_measurement_device '95mm CCD camera on \k-goniostat'
_diffrn_measurement_device_type KappaCCD
_diffrn_measurement_method 'CCD rotation images, thick slices'
_diffrn_orient_matrix_type 'by Nonius Collect from scalepack cell'
_diffrn_orient_matrix_UB_11 0.104477
_diffrn_orient_matrix_UB_12 0.377928E-1
_diffrn_orient_matrix_UB_13 0.419802E-1
_diffrn_orient_matrix_UB_21 0.155244E-1
_diffrn_orient_matrix_UB_22 -0.950846E-1
_diffrn_orient_matrix_UB_23 0.529962E-1
_diffrn_orient_matrix_UB_31 0.384689E-1
_diffrn_orient_matrix_UB_32 -0.642688E-1
_diffrn_orient_matrix_UB_33 -0.537208E-1
_diffrn_radiation_monochromator graphite
_diffrn_radiation_probe x-ray
_diffrn_radiation_type MoK\a
_diffrn_radiation_wavelength 0.71073
_diffrn_reflns_av_R_equivalents 0.0408
_diffrn_reflns_av_unetI/netI 0.0366
_diffrn_reflns_limit_h_max 11
_diffrn_reflns_limit_h_min -12
_diffrn_reflns_limit_k_max 10
_diffrn_reflns_limit_k_min -10
_diffrn_reflns_limit_l_max 15
_diffrn_reflns_limit_l_min -13
_diffrn_reflns_number 9873
_diffrn_reflns_theta_full 27.51
_diffrn_reflns_theta_max 27.51
_diffrn_reflns_theta_min 4.13
_diffrn_source 'Enraf Nonius FR590'
_exptl_absorpt_coefficient_mu 1.144
_exptl_absorpt_correction_T_max 0.8455
_exptl_absorpt_correction_T_min 0.7866
_exptl_absorpt_correction_type multi-scan
_exptl_absorpt_process_details
;
        [c.f. r.h. blessing, acta cryst. (1995), a51, 33-38]
;
_exptl_crystal_colour colourless
_exptl_crystal_density_diffrn 1.538
_exptl_crystal_density_method 'not measured'
_exptl_crystal_description prism
_exptl_crystal_F_000 436
_exptl_crystal_size_max 0.2
_exptl_crystal_size_mid 0.2
_exptl_crystal_size_min 0.1
_refine_diff_density_max 0.189
_refine_diff_density_min -0.299
_refine_diff_density_rms 0.044
_refine_ls_abs_structure_details 'Flack H D (1983), Acta Cryst. A39, 876-881'
_refine_ls_abs_structure_Flack 0.006(12)
_refine_ls_extinction_method none
_refine_ls_goodness_of_fit_ref 0.628
_refine_ls_hydrogen_treatment riding
_refine_ls_matrix_type full
_refine_ls_number_parameters 217
_refine_ls_number_reflns 3903
_refine_ls_number_restraints 1
_refine_ls_restrained_S_all 0.628
_refine_ls_R_factor_all 0.0262
_refine_ls_R_factor_gt 0.0238
_refine_ls_shift/su_max 0.005
_refine_ls_shift/su_mean 0.001
_refine_ls_structure_factor_coef Fsqd
_refine_ls_weighting_details 'calc w=1/[\s^2^(Fo^2^)+(0.0777P)^2^+0.6195P] where P=(Fo^2^+2Fc^2^)/3'
_refine_ls_weighting_scheme calc
_refine_ls_wR_factor_gt 0.066
_refine_ls_wR_factor_ref 0.0693
_reflns_number_gt 3746
_reflns_number_total 3903
_reflns_threshold_expression >2sigma(I)
_cod_data_source_file ic0495416si20041014_042851_2.cif
_cod_data_source_block (3)-dec603
_cod_original_formula_sum 'C15 H26 Cl2 Fe1 N6'
_cod_database_code 4312111

loop_
_symmetry_equiv_pos_as_xyz
'x, y, z'
'-x, y+1/2, -z'

loop_
_atom_site_label
_atom_site_type_symbol
_atom_site_fract_x
_atom_site_fract_y
_atom_site_fract_z
_atom_site_U_iso_or_equiv
_atom_site_adp_type
_atom_site_occupancy
_atom_site_symmetry_multiplicity
_atom_site_calc_flag
_atom_site_refinement_flags
_atom_site_disorder_assembly
_atom_site_disorder_group
Fe Fe 0.27415(3) 0.35152(3) 0.72959(2) 0.01760(8) Uani 1 1 d . . .
Cl1 Cl 0.31297(6) 0.09079(6) 0.67908(6) 0.03634(14) Uani 1 1 d . . .
Cl2 Cl 0.09344(6) 0.41464(8) 0.81512(4) 0.03111(12) Uani 1 1 d . . .
N1 N 0.19404(19) 0.4750(2) 0.58018(15) 0.0218(3) Uani 1 1 d . . .
N2 N 0.38581(19) 0.6578(2) 0.58744(15) 0.0242(4) Uani 1 1 d . . .
N3 N 0.2091(2) 0.5886(2) 0.40897(15) 0.0248(4) Uani 1 1 d . . .
N4 N 0.57130(19) 0.6094(2) 0.77817(14) 0.0244(4) Uani 1 1 d . . .
N5 N 0.46999(18) 0.3994(2) 0.85581(14) 0.0206(3) Uani 1 1 d . . .
N6 N 0.72389(19) 0.4661(2) 0.93651(16) 0.0239(4) Uani 1 1 d . . .
C1 C 0.2606(2) 0.5708(2) 0.52572(17) 0.0206(4) Uani 1 1 d . . .
C2 C 0.0471(2) 0.4079(3) 0.51202(18) 0.0270(4) Uani 1 1 d . . .
H2A H -0.0309 0.4927 0.4986 0.032 Uiso 1 1 calc R . .
H2B H 0.0199 0.3187 0.5553 0.032 Uiso 1 1 calc R . .
C3 C 0.0529(3) 0.3455(3) 0.39725(18) 0.0315(4) Uani 1 1 d . . .
H3A H 0.1322 0.2623 0.4095 0.038 Uiso 1 1 calc R . .
H3B H -0.0448 0.2971 0.3523 0.038 Uiso 1 1 calc R . .
C4 C 0.0874(3) 0.4885(3) 0.33423(18) 0.0283(5) Uani 1 1 d . . .
H4A H 0.1163 0.4497 0.2678 0.034 Uiso 1 1 calc R . .
H4B H -0.0043 0.5553 0.3036 0.034 Uiso 1 1 calc R . .
C5 C 0.2669(3) 0.7070(3) 0.34512(19) 0.0324(5) Uani 1 1 d . . .
H5A H 0.182 0.7545 0.2827 0.039 Uiso 1 1 calc R . .
H5B H 0.3339 0.6521 0.309 0.039 Uiso 1 1 calc R . .
C6 C 0.3514(3) 0.8381(4) 0.42196(19) 0.0336(5) Uani 1 1 d . . .
H6A H 0.281 0.9085 0.4452 0.04 Uiso 1 1 calc R . .
H6B H 0.4049 0.9051 0.3806 0.04 Uiso 1 1 calc R . .
C7 C 0.4628(3) 0.7632(3) 0.5273(2) 0.0366(6) Uani 1 1 d . . .
H7A H 0.5372 0.6993 0.504 0.044 Uiso 1 1 calc R . .
H7B H 0.5174 0.8496 0.5804 0.044 Uiso 1 1 calc R . .
C8 C 0.4274(2) 0.6815(2) 0.71189(16) 0.0204(4) Uani 1 1 d . . .
H8A H 0.3478 0.6348 0.7389 0.024 Uiso 1 1 calc R . .
H8B H 0.4316 0.7989 0.728 0.024 Uiso 1 1 calc R . .
C9 C 0.5859(2) 0.4891(2) 0.85770(16) 0.0188(4) Uani 1 1 d . . .
C10 C 0.7076(3) 0.6945(4) 0.77746(19) 0.0397(7) Uani 1 1 d . . .
H10A H 0.68 0.7938 0.7301 0.048 Uiso 1 1 calc R . .
H10B H 0.7671 0.6246 0.7429 0.048 Uiso 1 1 calc R . .
C11 C 0.8007(3) 0.7386(3) 0.90002(19) 0.0307(5) Uani 1 1 d . . .
H11A H 0.8908 0.8005 0.9001 0.037 Uiso 1 1 calc R . .
H11B H 0.7408 0.806 0.9358 0.037 Uiso 1 1 calc R . .
C12 C 0.8464(2) 0.5848(3) 0.96623(19) 0.0273(4) Uani 1 1 d . . .
H12A H 0.9342 0.5385 0.9495 0.033 Uiso 1 1 calc R . .
H12B H 0.877 0.6083 1.05 0.033 Uiso 1 1 calc R . .
C13 C 0.7663(3) 0.3127(3) 0.9986(2) 0.0380(6) Uani 1 1 d . . .
H13A H 0.7979 0.3335 1.0827 0.046 Uiso 1 1 calc R . .
H13B H 0.8532 0.2661 0.9806 0.046 Uiso 1 1 calc R . .
C14 C 0.6398(3) 0.1923(3) 0.9673(2) 0.0350(5) Uani 1 1 d . . .
H14A H 0.6559 0.1104 1.0291 0.042 Uiso 1 1 calc R . .
H14B H 0.6341 0.1364 0.8945 0.042 Uiso 1 1 calc R . .
C15 C 0.4963(2) 0.2852(3) 0.95294(18) 0.0266(4) Uani 1 1 d . . .
H15A H 0.4106 0.2093 0.9375 0.032 Uiso 1 1 calc R . .
H15B H 0.5047 0.3452 1.0248 0.032 Uiso 1 1 calc R . .

loop_
_atom_site_aniso_label
_atom_site_aniso_U_11
_atom_site_aniso_U_22
_atom_site_aniso_U_33
_atom_site_aniso_U_23
_atom_site_aniso_U_13
_atom_site_aniso_U_12
Fe 0.01652(12) 0.01676(12) 0.01845(12) 0.00167(10) 0.00417(9) -0.00005(10)
Cl1 0.0336(3) 0.0204(2) 0.0483(3) -0.0075(2) 0.0040(2) 0.0038(2)
Cl2 0.0224(2) 0.0460(3) 0.0271(2) -0.0034(2) 0.01101(19) -0.0008(2)
N1 0.0192(8) 0.0244(8) 0.0199(8) 0.0036(6) 0.0038(6) 0.0008(7)
N2 0.0212(8) 0.0321(9) 0.0184(8) 0.0079(7) 0.0051(7) -0.0037(7)
N3 0.0242(8) 0.0301(9) 0.0186(8) 0.0059(7) 0.0050(7) 0.0018(7)
N4 0.0167(7) 0.0339(9) 0.0198(8) 0.0056(7) 0.0020(6) -0.0077(7)
N5 0.0168(7) 0.0209(8) 0.0223(8) 0.0035(6) 0.0040(6) -0.0009(6)
N6 0.0168(8) 0.0282(9) 0.0229(8) 0.0036(7) 0.0011(7) -0.0004(7)
C1 0.0179(8) 0.0248(10) 0.0193(9) 0.0042(7) 0.0062(7) 0.0081(7)
C2 0.0209(9) 0.0320(10) 0.0245(10) 0.0012(9) 0.0024(8) -0.0028(8)
C3 0.0317(10) 0.0310(10) 0.0271(10) -0.0043(11) 0.0029(8) 0.0004(11)
C4 0.0279(11) 0.0351(12) 0.0192(9) -0.0033(9) 0.0037(8) 0.0071(9)
C5 0.0328(12) 0.0443(14) 0.0205(10) 0.0140(9) 0.0091(9) 0.0036(10)
C6 0.0313(10) 0.0408(13) 0.0283(10) 0.0139(11) 0.0089(8) -0.0018(11)
C7 0.0254(11) 0.0530(15) 0.0296(11) 0.0173(11) 0.0063(9) -0.0082(10)
C8 0.0234(9) 0.0160(8) 0.0206(9) 0.0017(7) 0.0056(7) 0.0013(7)
C9 0.0176(9) 0.0222(9) 0.0165(8) -0.0021(7) 0.0056(7) 0.0014(7)
C10 0.0271(11) 0.0606(18) 0.0258(12) 0.0102(11) 0.0007(9) -0.0232(12)
C11 0.0232(10) 0.0351(12) 0.0285(11) 0.0018(9) 0.0009(9) -0.0113(9)
C12 0.0149(8) 0.0374(12) 0.0261(10) -0.0025(9) 0.0019(8) -0.0041(8)
C13 0.0219(10) 0.0374(15) 0.0460(14) 0.0157(11) -0.0011(10) 0.0032(9)
C14 0.0303(11) 0.0291(12) 0.0412(13) 0.0127(10) 0.0054(10) 0.0038(9)
C15 0.0228(10) 0.0281(9) 0.0259(10) 0.0111(9) 0.0037(8) -0.0013(8)

loop_
_atom_type_symbol
_atom_type_description
_atom_type_scat_dispersion_real
_atom_type_scat_dispersion_imag
_atom_type_scat_source
C C 0.0033 0.0016 'International Tables Vol C Tables 4.2.6.8 and 6.1.1.4'
H H 0 0 'International Tables Vol C Tables 4.2.6.8 and 6.1.1.4'
Cl Cl 0.1484 0.1585 'International Tables Vol C Tables 4.2.6.8 and 6.1.1.4'
Fe Fe 0.3463 0.8444 'International Tables Vol C Tables 4.2.6.8 and 6.1.1.4'
N N 0.0061 0.0033 'International Tables Vol C Tables 4.2.6.8 and 6.1.1.4'

loop_
_geom_angle_atom_site_label_1
_geom_angle_atom_site_label_2
_geom_angle_atom_site_label_3
_geom_angle
_geom_angle_site_symmetry_1
_geom_angle_site_symmetry_3
_geom_angle_publ_flag
N1 Fe N5 125.02(7) . . ?
N1 Fe Cl1 106.03(6) . . ?
N5 Fe Cl1 101.78(5) . . ?
N1 Fe Cl2 100.46(5) . . ?
N5 Fe Cl2 103.25(5) . . ?
Cl1 Fe Cl2 122.21(3) . . ?
C1 N1 C2 116.91(17) . . ?
C1 N1 Fe 131.70(14) . . ?
C2 N1 Fe 109.24(13) . . ?
C1 N2 C8 122.39(16) . . ?
C1 N2 C7 120.40(18) . . ?
C8 N2 C7 115.65(18) . . ?
C1 N3 C5 124.48(19) . . ?
C1 N3 C4 122.27(18) . . ?
C5 N3 C4 113.25(17) . . ?
C9 N4 C8 123.64(17) . . ?
C9 N4 C10 117.89(18) . . ?
C8 N4 C10 117.08(18) . . ?
C9 N5 C15 115.24(16) . . ?
C9 N5 Fe 132.04(14) . . ?
C15 N5 Fe 111.31(13) . . ?
C9 N6 C12 125.18(19) . . ?
C9 N6 C13 121.76(18) . . ?
C12 N6 C13 113.02(17) . . ?
N1 C1 N3 122.09(19) . . ?
N1 C1 N2 119.90(17) . . ?
N3 C1 N2 118.01(18) . . ?
N1 C2 C3 110.20(18) . . ?
C4 C3 C2 106.6(2) . . ?
N3 C4 C3 112.23(17) . . ?
N3 C5 C6 111.47(18) . . ?
C5 C6 C7 108.8(2) . . ?
N2 C7 C6 110.70(19) . . ?
N2 C8 N4 114.36(17) . . ?
N5 C9 N6 122.08(18) . . ?
N5 C9 N4 120.50(18) . . ?
N6 C9 N4 117.42(18) . . ?
N4 C10 C11 109.61(19) . . ?
C12 C11 C10 107.7(2) . . ?
N6 C12 C11 111.75(17) . . ?
N6 C13 C14 112.45(18) . . ?
C13 C14 C15 107.2(2) . . ?
N5 C15 C14 109.23(18) . . ?

loop_
_geom_bond_atom_site_label_1
_geom_bond_atom_site_label_2
_geom_bond_distance
_geom_bond_site_symmetry_2
_geom_bond_publ_flag
Fe N1 2.0159(17) . ?
Fe N5 2.0230(16) . ?
Fe Cl1 2.3061(6) . ?
Fe Cl2 2.3253(6) . ?
N1 C1 1.317(3) . ?
N1 C2 1.472(3) . ?
N2 C1 1.378(3) . ?
N2 C8 1.458(3) . ?
N2 C7 1.474(3) . ?
N3 C1 1.360(3) . ?
N3 C5 1.464(3) . ?
N3 C4 1.468(3) . ?
N4 C9 1.368(3) . ?
N4 C8 1.460(2) . ?
N4 C10 1.465(3) . ?
N5 C9 1.312(3) . ?
N5 C15 1.475(3) . ?
N6 C9 1.356(3) . ?
N6 C12 1.467(3) . ?
N6 C13 1.467(3) . ?
C2 C3 1.514(3) . ?
C3 C4 1.504(4) . ?
C5 C6 1.486(4) . ?
C6 C7 1.506(3) . ?
C10 C11 1.516(3) . ?
C11 C12 1.495(3) . ?
C13 C14 1.503(3) . ?
C14 C15 1.513(3) . ?
